data_7707628
loop_
_publ_author_name
'Steuer, Lena'
'Kaifer, Elisabeth'
'Himmel, Hans-J\"org'

_publ_section_title
;
 On the metal-ligand bonding in dinuclear complexes with redox-active
 guanidine ligands.
;
_journal_issue 27
_journal_name_full 'Dalton transactions (Cambridge, England : 2003)'
_journal_page_first 9467
_journal_page_last 9482
_journal_paper_doi 10.1039/d1dt01354h
_journal_volume 50
_journal_year 2021
_chemical_formula_moiety 'C32 H52 Cl4 Mn2 N12 O2'
_chemical_formula_sum 'C32 H52 Cl4 Mn2 N12 O2'
_chemical_formula_weight 888.53
_space_group_crystal_system monoclinic
_space_group_IT_number 14
_space_group_name_Hall '-P 2ybc'
_space_group_name_H-M_alt 'P 1 21/c 1'
_atom_sites_solution_hydrogens geom
_atom_sites_solution_primary dual
_audit_creation_date 2021-01-12
_audit_creation_method
;
Olex2 1.3
(compiled 2020.11.12 svn.r5f609507 for OlexSys, GUI svn.r6226)
;
_audit_update_record
;
2021-04-23 deposited with the CCDC.	2021-06-09 downloaded from the CCDC.
;
_cell_angle_alpha 90
_cell_angle_beta 105.469(4)
_cell_angle_gamma 90
_cell_formula_units_Z 2
_cell_length_a 14.6765(13)
_cell_length_b 10.1217(8)
_cell_length_c 15.2133(14)
_cell_measurement_reflns_used 7645
_cell_measurement_temperature 100.0
_cell_measurement_theta_max 26.01
_cell_measurement_theta_min 2.45
_cell_volume 2178.1(3)
_computing_cell_refinement 'SAINT V8.40A (Bruker, 2019)'
_computing_data_collection 'APEX3 v2018.7-2 (Bruker AXS)'
_computing_data_reduction 'SAINT V8.40A (Bruker, 2019)'
_computing_molecular_graphics 'Olex2 1.3 (Dolomanov et al., 2009)'
_computing_publication_material 'Olex2 1.3 (Dolomanov et al., 2009)'
_computing_structure_refinement 'XL  (Sheldrick, 2008)'
_computing_structure_solution 'SHELXT 2014/5 (Sheldrick, 2014)'
_diffrn_ambient_temperature 100.0
_diffrn_detector 'Bruker Photon III detector'
_diffrn_detector_type 'CPAD detector'
_diffrn_measured_fraction_theta_full 0.997
_diffrn_measured_fraction_theta_max 0.994
_diffrn_measurement_device 'three-circle diffractometer'
_diffrn_measurement_device_type 'Bruker D8-Venture'
_diffrn_measurement_method '\w and \f scans'
_diffrn_radiation_monochromator 'mirror optics'
_diffrn_radiation_probe x-ray
_diffrn_radiation_type MoK\a
_diffrn_radiation_wavelength 0.71073
_diffrn_reflns_av_R_equivalents 0.0483
_diffrn_reflns_av_unetI/netI 0.0417
_diffrn_reflns_Laue_measured_fraction_full 0.997
_diffrn_reflns_Laue_measured_fraction_max 0.994
_diffrn_reflns_limit_h_max 19
_diffrn_reflns_limit_h_min -19
_diffrn_reflns_limit_k_max 13
_diffrn_reflns_limit_k_min -13
_diffrn_reflns_limit_l_max 20
_diffrn_reflns_limit_l_min -20
_diffrn_reflns_number 22463
_diffrn_reflns_point_group_measured_fraction_full 0.997
_diffrn_reflns_point_group_measured_fraction_max 0.994
_diffrn_reflns_theta_full 25.242
_diffrn_reflns_theta_max 28.721
_diffrn_reflns_theta_min 2.445
_diffrn_source 'microfocus sealed X-ray tube'
_diffrn_source_current 1.4
_diffrn_source_power 0.07
_diffrn_source_type 'Incoatec I\ms'
_diffrn_source_voltage 50.0
_diffrn_standards_number 0
_exptl_absorpt_coefficient_mu 0.868
_exptl_absorpt_correction_T_max 0.7458
_exptl_absorpt_correction_T_min 0.6680
_exptl_absorpt_correction_type multi-scan
_exptl_absorpt_process_details
;
SADABS-2016/2 (Bruker,2016/2) was used for absorption correction.
wR2(int) was 0.1193 before and 0.0539 after correction.
The Ratio of minimum to maximum transmission is 0.8957.
The \l/2 correction factor is Not present.
;
_exptl_crystal_colour colourless
_exptl_crystal_colour_primary colourless
_exptl_crystal_density_diffrn 1.355
_exptl_crystal_description block
_exptl_crystal_F_000 924
_exptl_crystal_size_max 0.202
_exptl_crystal_size_mid 0.131
_exptl_crystal_size_min 0.055
_refine_diff_density_max 0.409
_refine_diff_density_min -0.320
_refine_diff_density_rms 0.062
_refine_ls_extinction_method none
_refine_ls_goodness_of_fit_ref 1.022
_refine_ls_hydrogen_treatment constr
_refine_ls_matrix_type full
_refine_ls_number_parameters 243
_refine_ls_number_reflns 5605
_refine_ls_number_restraints 0
_refine_ls_restrained_S_all 1.022
_refine_ls_R_factor_all 0.0536
_refine_ls_R_factor_gt 0.0356
_refine_ls_shift/su_max 0.001
_refine_ls_shift/su_mean 0.000
_refine_ls_structure_factor_coef Fsqd
_refine_ls_weighting_details 'w=1/[\s^2^(Fo^2^)+(0.0270P)^2^+1.2124P] where P=(Fo^2^+2Fc^2^)/3'
_refine_ls_weighting_scheme calc
_refine_ls_wR_factor_gt 0.0724
_refine_ls_wR_factor_ref 0.0811
_reflns_Friedel_coverage 0.000
_reflns_number_gt 4426
_reflns_number_total 5605
_reflns_threshold_expression 'I > 2\s(I)'
_cod_data_source_file d1dt01354h2.cif
_cod_data_source_block mo_ls311_2_02
_cod_depositor_comments 'Adding full bibliography for 7707623--7707635.cif.'
_cod_database_code 7707628
_shelx_shelxl_version_number 2018/3
_shelx_space_group_comment
;
The symmetry employed for this shelxl refinement is uniquely defined
by the following loop, which should always be used as a source of
symmetry information in preference to the above space-group names.
They are only intended as comments.
;
_olex2_refinement_description
;
1. Fixed Uiso
 At 1.2 times of:
  All C(H) groups
 At 1.5 times of:
  All C(H,H,H) groups
2.a Aromatic/amide H refined with riding coordinates:
 C3(H3), C6(H6)
2.b Idealised Me refined as rotating group:
 C8(H8A,H8B,H8C), C9(H9A,H9B,H9C), C10(H10A,H10B,H10C), C11(H11A,H11B,H11C),
 C13(H13A,H13B,H13C), C14(H14A,H14B,H14C), C15(H15A,H15B,H15C), C16(H16A,H16B,
 H16C)
;
_olex2_submission_special_instructions 'No special instructions were received'

loop_
_space_group_symop_operation_xyz
'x, y, z'
'-x, y+1/2, -z+1/2'
'-x, -y, -z'
'x, -y-1/2, z-1/2'

loop_
_atom_site_label
_atom_site_type_symbol
_atom_site_fract_x
_atom_site_fract_y
_atom_site_fract_z
_atom_site_U_iso_or_equiv
_atom_site_adp_type
_atom_site_occupancy
_atom_site_site_symmetry_order
_atom_site_calc_flag
_atom_site_refinement_flags_posn
_atom_site_refinement_flags_adp
_atom_site_refinement_flags_occupancy
_atom_site_disorder_assembly
_atom_site_disorder_group
Mn1 Mn 0.78625(2) 0.03182(3) 0.56083(2) 0.01939(8) Uani 1 1 d . . . . .
Cl1 Cl 0.90554(3) -0.09153(5) 0.65640(3) 0.02742(11) Uani 1 1 d . . . . .
Cl2 Cl 0.72125(4) -0.03726(5) 0.41114(3) 0.03768(14) Uani 1 1 d . . . . .
O1 O 0.56857(9) 0.58657(11) 0.47792(8) 0.0194(3) Uani 1 1 d . . . . .
N1 N 0.80333(11) 0.24242(14) 0.57127(10) 0.0181(3) Uani 1 1 d . . . . .
N2 N 0.95209(11) 0.27951(15) 0.55179(11) 0.0215(3) Uani 1 1 d . . . . .
N3 N 0.89440(11) 0.42600(14) 0.64121(10) 0.0203(3) Uani 1 1 d . . . . .
N4 N 0.32217(11) 0.91281(14) 0.37617(10) 0.0187(3) Uani 1 1 d . . . . .
N5 N 0.38461(12) 0.89923(15) 0.24725(11) 0.0243(3) Uani 1 1 d . . . . .
N6 N 0.35130(12) 1.10055(15) 0.30146(11) 0.0252(3) Uani 1 1 d . . . . .
C1 C 0.71331(12) 0.29718(16) 0.56600(11) 0.0167(3) Uani 1 1 d . . . . .
C2 C 0.35335(13) 0.78518(16) 0.40940(11) 0.0175(3) Uani 1 1 d . . . . .
C3 C 0.44704(13) 0.74392(16) 0.42560(12) 0.0182(3) Uani 1 1 d . . . . .
H3 H 0.492515 0.800758 0.411191 0.022 Uiso 1 1 calc R U . . .
C4 C 0.47392(13) 0.62090(16) 0.46248(12) 0.0172(3) Uani 1 1 d . . . . .
C5 C 0.59223(13) 0.46230(16) 0.51610(11) 0.0171(3) Uani 1 1 d . . . . .
C6 C 0.68450(13) 0.42168(16) 0.52898(12) 0.0181(3) Uani 1 1 d . . . . .
H6 H 0.728797 0.478571 0.512611 0.022 Uiso 1 1 calc R U . . .
C7 C 0.88088(13) 0.31618(16) 0.58860(12) 0.0183(3) Uani 1 1 d . . . . .
C8 C 1.05095(14) 0.2833(2) 0.60519(14) 0.0284(4) Uani 1 1 d . . . . .
H8A H 1.055072 0.322082 0.665145 0.043 Uiso 1 1 calc R U . . .
H8B H 1.087579 0.337032 0.573244 0.043 Uiso 1 1 calc R U . . .
H8C H 1.076464 0.193291 0.612963 0.043 Uiso 1 1 calc R U . . .
C9 C 0.93242(15) 0.19001(19) 0.47380(14) 0.0275(4) Uani 1 1 d . . . . .
H9A H 0.937888 0.098411 0.495447 0.041 Uiso 1 1 calc R U . . .
H9B H 0.977944 0.205764 0.438099 0.041 Uiso 1 1 calc R U . . .
H9C H 0.868206 0.205745 0.435463 0.041 Uiso 1 1 calc R U . . .
C10 C 0.84825(14) 0.44358(19) 0.71419(13) 0.0251(4) Uani 1 1 d . . . . .
H10A H 0.796228 0.506874 0.694782 0.038 Uiso 1 1 calc R U . . .
H10B H 0.894179 0.477113 0.768764 0.038 Uiso 1 1 calc R U . . .
H10C H 0.823322 0.358557 0.728090 0.038 Uiso 1 1 calc R U . . .
C11 C 0.95100(15) 0.53834(18) 0.62623(14) 0.0271(4) Uani 1 1 d . . . . .
H11A H 1.007297 0.546497 0.677870 0.041 Uiso 1 1 calc R U . . .
H11B H 0.913347 0.619373 0.620766 0.041 Uiso 1 1 calc R U . . .
H11C H 0.970299 0.524490 0.570025 0.041 Uiso 1 1 calc R U . . .
C12 C 0.35263(13) 0.96748(17) 0.31078(12) 0.0197(3) Uani 1 1 d . . . . .
C13 C 0.47165(16) 0.9399(2) 0.22545(15) 0.0374(5) Uani 1 1 d . . . . .
H13A H 0.493059 1.024464 0.255147 0.056 Uiso 1 1 calc R U . . .
H13B H 0.459672 0.949611 0.159253 0.056 Uiso 1 1 calc R U . . .
H13C H 0.520578 0.872745 0.247337 0.056 Uiso 1 1 calc R U . . .
C14 C 0.34753(17) 0.77051(19) 0.21420(13) 0.0310(5) Uani 1 1 d . . . . .
H14A H 0.390512 0.701640 0.246541 0.047 Uiso 1 1 calc R U . . .
H14B H 0.341846 0.764235 0.148674 0.047 Uiso 1 1 calc R U . . .
H14C H 0.285145 0.758611 0.225037 0.047 Uiso 1 1 calc R U . . .
C15 C 0.34908(16) 1.18717(18) 0.37743(15) 0.0313(5) Uani 1 1 d . . . . .
H15A H 0.283499 1.211419 0.373644 0.047 Uiso 1 1 calc R U . . .
H15B H 0.385794 1.267178 0.374600 0.047 Uiso 1 1 calc R U . . .
H15C H 0.376452 1.141131 0.435104 0.047 Uiso 1 1 calc R U . . .
C16 C 0.32575(18) 1.1629(2) 0.21162(15) 0.0392(5) Uani 1 1 d . . . . .
H16A H 0.379589 1.213958 0.203353 0.059 Uiso 1 1 calc R U . . .
H16B H 0.271711 1.221918 0.206855 0.059 Uiso 1 1 calc R U . . .
H16C H 0.308793 1.094642 0.164375 0.059 Uiso 1 1 calc R U . . .

loop_
_atom_site_aniso_label
_atom_site_aniso_U_11
_atom_site_aniso_U_22
_atom_site_aniso_U_33
_atom_site_aniso_U_23
_atom_site_aniso_U_13
_atom_site_aniso_U_12
Mn1 0.02133(15) 0.01569(13) 0.01967(14) -0.00212(10) 0.00289(11) 0.00519(11)
Cl1 0.0243(3) 0.0294(2) 0.0274(2) 0.00299(18) 0.00489(19) 0.01141(19)
Cl2 0.0547(4) 0.0294(3) 0.0233(2) -0.00844(19) 0.0006(2) -0.0024(2)
O1 0.0166(7) 0.0160(6) 0.0248(7) 0.0050(5) 0.0042(5) 0.0050(5)
N1 0.0169(8) 0.0163(7) 0.0200(7) -0.0008(5) 0.0033(6) 0.0044(5)
N2 0.0185(8) 0.0231(7) 0.0235(8) 0.0000(6) 0.0066(6) 0.0043(6)
N3 0.0188(8) 0.0193(7) 0.0232(8) -0.0025(6) 0.0060(6) 0.0017(6)
N4 0.0186(8) 0.0148(7) 0.0203(7) 0.0016(5) 0.0011(6) 0.0042(6)
N5 0.0270(9) 0.0226(8) 0.0243(8) 0.0028(6) 0.0083(7) 0.0029(6)
N6 0.0277(9) 0.0173(7) 0.0275(9) 0.0034(6) 0.0021(7) -0.0003(6)
C1 0.0171(9) 0.0174(8) 0.0142(8) -0.0029(6) 0.0015(6) 0.0038(6)
C2 0.0206(9) 0.0159(8) 0.0149(8) -0.0002(6) 0.0029(7) 0.0051(6)
C3 0.0205(9) 0.0161(8) 0.0172(8) 0.0000(6) 0.0037(7) 0.0010(6)
C4 0.0150(9) 0.0179(8) 0.0171(8) -0.0011(6) 0.0012(6) 0.0044(6)
C5 0.0200(9) 0.0136(7) 0.0164(8) 0.0002(6) 0.0026(7) 0.0040(6)
C6 0.0191(9) 0.0170(8) 0.0181(8) 0.0000(6) 0.0044(7) 0.0014(6)
C7 0.0193(9) 0.0179(8) 0.0175(8) 0.0032(6) 0.0043(7) 0.0055(7)
C8 0.0209(10) 0.0342(11) 0.0303(11) 0.0028(8) 0.0069(8) 0.0067(8)
C9 0.0287(11) 0.0280(10) 0.0290(10) -0.0064(8) 0.0134(9) 0.0025(8)
C10 0.0218(10) 0.0313(10) 0.0217(9) -0.0067(7) 0.0054(7) 0.0014(8)
C11 0.0311(11) 0.0204(9) 0.0293(10) 0.0002(8) 0.0072(8) -0.0018(8)
C12 0.0164(9) 0.0184(8) 0.0210(9) 0.0023(7) -0.0009(7) 0.0012(7)
C13 0.0299(12) 0.0531(14) 0.0320(12) 0.0077(10) 0.0129(9) 0.0038(10)
C14 0.0464(14) 0.0258(10) 0.0204(10) 0.0005(7) 0.0081(9) 0.0040(9)
C15 0.0368(12) 0.0173(9) 0.0374(12) -0.0039(8) 0.0056(9) -0.0040(8)
C16 0.0511(15) 0.0251(10) 0.0355(12) 0.0121(9) 0.0009(11) -0.0023(10)

loop_
_atom_type_symbol
_atom_type_description
_atom_type_scat_dispersion_real
_atom_type_scat_dispersion_imag
_atom_type_scat_source
C C 0.0033 0.0016 'International Tables Vol C Tables 4.2.6.8 and 6.1.1.4'
H H 0.0000 0.0000 'International Tables Vol C Tables 4.2.6.8 and 6.1.1.4'
Cl Cl 0.1484 0.1585 'International Tables Vol C Tables 4.2.6.8 and 6.1.1.4'
Mn Mn 0.3368 0.7283 'International Tables Vol C Tables 4.2.6.8 and 6.1.1.4'
N N 0.0061 0.0033 'International Tables Vol C Tables 4.2.6.8 and 6.1.1.4'
O O 0.0106 0.0060 'International Tables Vol C Tables 4.2.6.8 and 6.1.1.4'

loop_
_geom_angle_atom_site_label_1
_geom_angle_atom_site_label_2
_geom_angle_atom_site_label_3
_geom_angle
_geom_angle_site_symmetry_1
_geom_angle_site_symmetry_3
_geom_angle_publ_flag
Cl1 Mn1 Cl2 119.67(2) . . ?
N1 Mn1 Cl1 115.74(4) . . ?
N1 Mn1 Cl2 112.31(4) . . ?
N4 Mn1 Cl1 112.79(4) 3_666 . ?
N4 Mn1 Cl2 110.91(5) 3_666 . ?
N4 Mn1 N1 78.05(6) 3_666 . ?
C4 O1 C5 115.08(13) . . ?
C1 N1 Mn1 107.21(11) . . ?
C7 N1 Mn1 130.54(12) . . ?
C7 N1 C1 121.94(14) . . ?
C7 N2 C8 121.40(16) . . ?
C7 N2 C9 119.75(16) . . ?
C9 N2 C8 114.82(15) . . ?
C7 N3 C10 121.76(15) . . ?
C7 N3 C11 123.14(15) . . ?
C10 N3 C11 115.01(15) . . ?
C2 N4 Mn1 106.66(11) . 3_666 ?
C12 N4 Mn1 132.17(12) . 3_666 ?
C12 N4 C2 120.67(15) . . ?
C12 N5 C13 120.21(17) . . ?
C12 N5 C14 122.06(16) . . ?
C14 N5 C13 116.37(17) . . ?
C12 N6 C15 121.20(16) . . ?
C12 N6 C16 121.38(16) . . ?
C15 N6 C16 115.31(16) . . ?
C2 C1 N1 117.18(14) 3_666 . ?
C6 C1 N1 123.58(16) . . ?
C6 C1 C2 118.88(16) . 3_666 ?
C1 C2 N4 116.91(15) 3_666 . ?
C3 C2 N4 123.02(16) . . ?
C3 C2 C1 119.83(15) . 3_666 ?
C2 C3 H3 119.9 . . ?
C4 C3 C2 120.24(17) . . ?
C4 C3 H3 119.9 . . ?
C3 C4 O1 117.32(16) . . ?
C3 C4 C5 120.07(16) . 3_666 ?
C5 C4 O1 122.60(15) 3_666 . ?
C4 C5 O1 122.32(15) 3_666 . ?
C6 C5 O1 117.11(15) . . ?
C6 C5 C4 120.52(15) . 3_666 ?
C1 C6 H6 119.8 . . ?
C5 C6 C1 120.39(16) . . ?
C5 C6 H6 119.8 . . ?
N1 C7 N2 118.44(15) . . ?
N1 C7 N3 124.20(16) . . ?
N3 C7 N2 117.35(16) . . ?
N2 C8 H8A 109.5 . . ?
N2 C8 H8B 109.5 . . ?
N2 C8 H8C 109.5 . . ?
H8A C8 H8B 109.5 . . ?
H8A C8 H8C 109.5 . . ?
H8B C8 H8C 109.5 . . ?
N2 C9 H9A 109.5 . . ?
N2 C9 H9B 109.5 . . ?
N2 C9 H9C 109.5 . . ?
H9A C9 H9B 109.5 . . ?
H9A C9 H9C 109.5 . . ?
H9B C9 H9C 109.5 . . ?
N3 C10 H10A 109.5 . . ?
N3 C10 H10B 109.5 . . ?
N3 C10 H10C 109.5 . . ?
H10A C10 H10B 109.5 . . ?
H10A C10 H10C 109.5 . . ?
H10B C10 H10C 109.5 . . ?
N3 C11 H11A 109.5 . . ?
N3 C11 H11B 109.5 . . ?
N3 C11 H11C 109.5 . . ?
H11A C11 H11B 109.5 . . ?
H11A C11 H11C 109.5 . . ?
H11B C11 H11C 109.5 . . ?
N4 C12 N5 124.82(16) . . ?
N4 C12 N6 119.94(16) . . ?
N6 C12 N5 115.23(16) . . ?
N5 C13 H13A 109.5 . . ?
N5 C13 H13B 109.5 . . ?
N5 C13 H13C 109.5 . . ?
H13A C13 H13B 109.5 . . ?
H13A C13 H13C 109.5 . . ?
H13B C13 H13C 109.5 . . ?
N5 C14 H14A 109.5 . . ?
N5 C14 H14B 109.5 . . ?
N5 C14 H14C 109.5 . . ?
H14A C14 H14B 109.5 . . ?
H14A C14 H14C 109.5 . . ?
H14B C14 H14C 109.5 . . ?
N6 C15 H15A 109.5 . . ?
N6 C15 H15B 109.5 . . ?
N6 C15 H15C 109.5 . . ?
H15A C15 H15B 109.5 . . ?
H15A C15 H15C 109.5 . . ?
H15B C15 H15C 109.5 . . ?
N6 C16 H16A 109.5 . . ?
N6 C16 H16B 109.5 . . ?
N6 C16 H16C 109.5 . . ?
H16A C16 H16B 109.5 . . ?
H16A C16 H16C 109.5 . . ?
H16B C16 H16C 109.5 . . ?

loop_
_geom_bond_atom_site_label_1
_geom_bond_atom_site_label_2
_geom_bond_distance
_geom_bond_site_symmetry_2
_geom_bond_publ_flag
Mn1 Cl1 2.3195(5) . ?
Mn1 Cl2 2.3294(6) . ?
Mn1 N1 2.1472(14) . ?
Mn1 N4 2.1398(15) 3_666 ?
O1 C4 1.390(2) . ?
O1 C5 1.3901(19) . ?
N1 C1 1.415(2) . ?
N1 C7 1.328(2) . ?
N2 C7 1.362(2) . ?
N2 C8 1.462(2) . ?
N2 C9 1.459(2) . ?
N3 C7 1.353(2) . ?
N3 C10 1.457(2) . ?
N3 C11 1.461(2) . ?
N4 C2 1.418(2) . ?
N4 C12 1.316(2) . ?
N5 C12 1.369(2) . ?
N5 C13 1.462(3) . ?
N5 C14 1.449(2) . ?
N6 C12 1.354(2) . ?
N6 C15 1.458(2) . ?
N6 C16 1.461(3) . ?
C1 C2 1.410(2) 3_666 ?
C1 C6 1.399(2) . ?
C2 C3 1.395(2) . ?
C3 H3 0.9500 . ?
C3 C4 1.379(2) . ?
C4 C5 1.388(2) 3_666 ?
C5 C6 1.378(2) . ?
C6 H6 0.9500 . ?
C8 H8A 0.9800 . ?
C8 H8B 0.9800 . ?
C8 H8C 0.9800 . ?
C9 H9A 0.9800 . ?
C9 H9B 0.9800 . ?
C9 H9C 0.9800 . ?
C10 H10A 0.9800 . ?
C10 H10B 0.9800 . ?
C10 H10C 0.9800 . ?
C11 H11A 0.9800 . ?
C11 H11B 0.9800 . ?
C11 H11C 0.9800 . ?
C13 H13A 0.9800 . ?
C13 H13B 0.9800 . ?
C13 H13C 0.9800 . ?
C14 H14A 0.9800 . ?
C14 H14B 0.9800 . ?
C14 H14C 0.9800 . ?
C15 H15A 0.9800 . ?
C15 H15B 0.9800 . ?
C15 H15C 0.9800 . ?
C16 H16A 0.9800 . ?
C16 H16B 0.9800 . ?
C16 H16C 0.9800 . ?

loop_
_geom_torsion_atom_site_label_1
_geom_torsion_atom_site_label_2
_geom_torsion_atom_site_label_3
_geom_torsion_atom_site_label_4
_geom_torsion
_geom_torsion_site_symmetry_1
_geom_torsion_site_symmetry_2
_geom_torsion_site_symmetry_3
_geom_torsion_site_symmetry_4
_geom_torsion_publ_flag
Mn1 N1 C1 C2 23.69(17) . . . 3_666 ?
Mn1 N1 C1 C6 -149.26(14) . . . . ?
Mn1 N1 C7 N2 38.5(2) . . . . ?
Mn1 N1 C7 N3 -141.18(14) . . . . ?
Mn1 N4 C2 C1 29.23(17) 3_666 . . 3_666 ?
Mn1 N4 C2 C3 -145.12(14) 3_666 . . . ?
Mn1 N4 C12 N5 -145.46(15) 3_666 . . . ?
Mn1 N4 C12 N6 32.7(3) 3_666 . . . ?
O1 C5 C6 C1 -179.20(15) . . . . ?
N1 C1 C6 C5 172.26(16) . . . . ?
N4 C2 C3 C4 176.59(16) . . . . ?
C1 N1 C7 N2 -148.83(16) . . . . ?
C1 N1 C7 N3 31.5(3) . . . . ?
C1 C2 C3 C4 2.4(3) 3_666 . . . ?
C2 N4 C12 N5 25.3(3) . . . . ?
C2 N4 C12 N6 -156.47(16) . . . . ?
C2 C1 C6 C5 -0.6(3) 3_666 . . . ?
C2 C3 C4 O1 -179.24(15) . . . . ?
C2 C3 C4 C5 -0.2(3) . . . 3_666 ?
C4 O1 C5 C4 -0.3(3) . . . 3_666 ?
C4 O1 C5 C6 177.27(15) . . . . ?
C4 C5 C6 C1 -1.6(3) 3_666 . . . ?
C5 O1 C4 C3 179.29(15) . . . . ?
C5 O1 C4 C5 0.3(3) . . . 3_666 ?
C7 N1 C1 C2 -150.52(16) . . . 3_666 ?
C7 N1 C1 C6 36.5(2) . . . . ?
C8 N2 C7 N1 -136.91(17) . . . . ?
C8 N2 C7 N3 42.8(2) . . . . ?
C9 N2 C7 N1 19.4(2) . . . . ?
C9 N2 C7 N3 -160.98(16) . . . . ?
C10 N3 C7 N1 27.5(3) . . . . ?
C10 N3 C7 N2 -152.17(17) . . . . ?
C11 N3 C7 N1 -148.77(18) . . . . ?
C11 N3 C7 N2 31.6(2) . . . . ?
C12 N4 C2 C1 -143.67(17) . . . 3_666 ?
C12 N4 C2 C3 42.0(2) . . . . ?
C13 N5 C12 N4 -134.3(2) . . . . ?
C13 N5 C12 N6 47.4(2) . . . . ?
C14 N5 C12 N4 31.9(3) . . . . ?
C14 N5 C12 N6 -146.34(18) . . . . ?
C15 N6 C12 N4 21.7(3) . . . . ?
C15 N6 C12 N5 -159.93(18) . . . . ?
C16 N6 C12 N4 -141.0(2) . . . . ?
C16 N6 C12 N5 37.4(3) . . . . ?
